data_8103378
loop_
_publ_author_name
'Wan-Xi Peng'
'Cui Le'

_publ_section_title
;
 Crystal structure of
 3-(3-bromophenyl)-4-(3,5-dichlorophenylamino)furan-2(5H)-one,
 C16H10BrCl2NO2
;
_journal_issue 2
_journal_name_full 'Zeitschrift f\"ur Kristallographie - New Crystal Structures'
_journal_page_first 267
_journal_volume 227
_journal_year 2012
_chemical_formula_moiety 'C16 H10 Br Cl2 N O2'
_chemical_formula_sum 'C16 H10 Br Cl2 N O2'
_chemical_formula_weight 399.06
_space_group_IT_number 19
_symmetry_cell_setting orthorhombic
_symmetry_space_group_name_Hall 'P 2ac 2ab'
_symmetry_space_group_name_H-M 'P 21 21 21'
_atom_sites_solution_hydrogens geom
_atom_sites_solution_primary direct
_atom_sites_solution_secondary difmap
_audit_creation_method SHELXL-97
_cell_angle_alpha 90.00
_cell_angle_beta 90.00
_cell_angle_gamma 90.00
_cell_formula_units_Z 4
_cell_length_a 7.6061(6)
_cell_length_b 9.4475(8)
_cell_length_c 21.6928(17)
_cell_measurement_reflns_used 2580
_cell_measurement_temperature 296(2)
_cell_measurement_theta_max 28.75
_cell_measurement_theta_min 2.48
_cell_volume 1558.8(2)
_computing_cell_refinement 'SAINT (Bruker, 2007)'
_computing_data_collection 'SMART (Bruker, 2007)'
_computing_data_reduction SAINT
_computing_molecular_graphics 'SHELXTL (Sheldrick, 2008)'
_computing_publication_material SHELXL97
_computing_structure_refinement 'SHELXL97 (Sheldrick, 2008)'
_computing_structure_solution 'SHELXS97 (Sheldrick, 2008)'
_diffrn_ambient_temperature 296(2)
_diffrn_measured_fraction_theta_full 0.965
_diffrn_measured_fraction_theta_max 0.965
_diffrn_measurement_device_type 'Bruker SMART APEX CCD'
_diffrn_measurement_method '\f and \w scan'
_diffrn_radiation_monochromator graphite
_diffrn_radiation_source 'fine-focus sealed tube'
_diffrn_radiation_type MoK\a
_diffrn_radiation_wavelength 0.71073
_diffrn_reflns_av_R_equivalents 0.0379
_diffrn_reflns_av_sigmaI/netI 0.0623
_diffrn_reflns_limit_h_max 10
_diffrn_reflns_limit_h_min -9
_diffrn_reflns_limit_k_max 10
_diffrn_reflns_limit_k_min -12
_diffrn_reflns_limit_l_max 26
_diffrn_reflns_limit_l_min -27
_diffrn_reflns_number 9886
_diffrn_reflns_theta_full 29.10
_diffrn_reflns_theta_max 29.10
_diffrn_reflns_theta_min 1.88
_diffrn_standards_decay_% 0
_diffrn_standards_interval_count 0
_diffrn_standards_interval_time 0
_diffrn_standards_number 0
_exptl_absorpt_coefficient_mu 2.985
_exptl_absorpt_correction_T_max 0.5867
_exptl_absorpt_correction_T_min 0.4680
_exptl_absorpt_correction_type multi-scan
_exptl_absorpt_process_details '(SADABS; Sheldrick, 1996)'
_exptl_crystal_colour colorless
_exptl_crystal_density_diffrn 1.700
_exptl_crystal_density_method 'not measured'
_exptl_crystal_description block
_exptl_crystal_F_000 792
_exptl_crystal_size_max 0.30
_exptl_crystal_size_mid 0.20
_exptl_crystal_size_min 0.20
_refine_diff_density_max 0.541
_refine_diff_density_min -0.464
_refine_diff_density_rms 0.058
_refine_ls_abs_structure_details 'Flack H D (1983), Acta Cryst. A39, 876-881'
_refine_ls_abs_structure_Flack 0.183(9)
_refine_ls_extinction_method none
_refine_ls_goodness_of_fit_ref 0.986
_refine_ls_hydrogen_treatment mixed
_refine_ls_matrix_type full
_refine_ls_number_parameters 203
_refine_ls_number_reflns 3995
_refine_ls_number_restraints 0
_refine_ls_restrained_S_all 0.986
_refine_ls_R_factor_all 0.0819
_refine_ls_R_factor_gt 0.0385
_refine_ls_shift/su_max 0.000
_refine_ls_shift/su_mean 0.000
_refine_ls_structure_factor_coef Fsqd
_refine_ls_weighting_details 'calc w=1/[\s^2^(Fo^2^)+(0.0365P)^2^+0.2144P] where P=(Fo^2^+2Fc^2^)/3'
_refine_ls_weighting_scheme calc
_refine_ls_wR_factor_gt 0.0788
_refine_ls_wR_factor_ref 0.0894
_reflns_number_gt 2520
_reflns_number_total 3995
_reflns_threshold_expression >2sigma(I)
_cod_data_source_file 1267-3745.cff
_cod_data_source_block p212121
_cod_database_code 8103378

loop_
_symmetry_equiv_pos_as_xyz
'x, y, z'
'-x+1/2, -y, z+1/2'
'-x, y+1/2, -z+1/2'
'x+1/2, -y+1/2, -z'

loop_
_atom_site_label
_atom_site_type_symbol
_atom_site_fract_x
_atom_site_fract_y
_atom_site_fract_z
_atom_site_U_iso_or_equiv
_atom_site_adp_type
_atom_site_occupancy
_atom_site_symmetry_multiplicity
_atom_site_calc_flag
_atom_site_refinement_flags
Br1 Br 0.78759(6) -0.07897(4) 1.165968(19) 0.06255(15) Uani 1 1 d .
C1 C 0.6808(5) 0.1352(3) 1.00269(15) 0.0381(8) Uani 1 1 d .
C2 C 0.7299(5) 0.1022(3) 1.06370(15) 0.0376(8) Uani 1 1 d .
H2 H 0.7668 0.1732 1.0904 0.045 Uiso 1 1 calc R
C3 C 0.7225(5) -0.0370(4) 1.08334(15) 0.0432(9) Uani 1 1 d .
C4 C 0.6699(6) -0.1453(4) 1.0453(2) 0.0566(11) Uani 1 1 d .
H4 H 0.6660 -0.2381 1.0595 0.068 Uiso 1 1 calc R
C5 C 0.6232(7) -0.1128(4) 0.9860(2) 0.0651(13) Uani 1 1 d .
H5 H 0.5875 -0.1848 0.9596 0.078 Uiso 1 1 calc R
C6 C 0.6282(6) 0.0247(4) 0.96494(18) 0.0550(11) Uani 1 1 d .
H6 H 0.5956 0.0438 0.9245 0.066 Uiso 1 1 calc R
C7 C 0.6877(5) 0.2823(3) 0.98050(15) 0.0378(8) Uani 1 1 d .
C8 C 0.6386(5) 0.4029(4) 1.01791(16) 0.0406(8) Uani 1 1 d .
C9 C 0.7134(6) 0.4896(3) 0.92388(15) 0.0440(9) Uani 1 1 d .
H9A H 0.8251 0.5353 0.9155 0.053 Uiso 1 1 calc R
H9B H 0.6289 0.5189 0.8929 0.053 Uiso 1 1 calc R
C10 C 0.7334(5) 0.3312(3) 0.92432(15) 0.0377(8) Uani 1 1 d .
C11 C 0.8340(5) 0.3123(4) 0.81667(15) 0.0421(9) Uani 1 1 d .
C12 C 0.7071(5) 0.3907(3) 0.78676(16) 0.0458(9) Uani 1 1 d .
H12 H 0.5986 0.4075 0.8051 0.055 Uiso 1 1 calc R
C13 C 0.7448(5) 0.4439(4) 0.72875(16) 0.0482(10) Uani 1 1 d .
C14 C 0.8992(5) 0.4164(4) 0.69919(16) 0.0481(9) Uani 1 1 d .
H14 H 0.9217 0.4513 0.6599 0.058 Uiso 1 1 calc R
C15 C 1.0207(6) 0.3346(4) 0.73023(16) 0.0475(10) Uani 1 1 d .
C16 C 0.9936(5) 0.2833(4) 0.78868(16) 0.0424(9) Uani 1 1 d .
H16 H 1.0796 0.2309 0.8088 0.051 Uiso 1 1 calc R
Cl1 Cl 0.58608(16) 0.54577(14) 0.69164(5) 0.0748(4) Uani 1 1 d .
Cl2 Cl 1.21872(19) 0.29492(14) 0.69311(6) 0.0814(4) Uani 1 1 d .
N1 N 0.8002(5) 0.2585(4) 0.87632(15) 0.0530(9) Uani 1 1 d .
O1 O 0.5873(3) 0.4087(3) 1.07119(11) 0.0506(6) Uani 1 1 d .
O2 O 0.6526(4) 0.5240(2) 0.98410(11) 0.0467(7) Uani 1 1 d .
H1 H 0.843(6) 0.196(4) 0.884(2) 0.067(17) Uiso 1 1 d .

loop_
_atom_site_aniso_label
_atom_site_aniso_U_11
_atom_site_aniso_U_22
_atom_site_aniso_U_33
_atom_site_aniso_U_23
_atom_site_aniso_U_13
_atom_site_aniso_U_12
Br1 0.0719(3) 0.0646(2) 0.0511(3) 0.0259(2) -0.0055(2) -0.0106(2)
C1 0.043(2) 0.0418(17) 0.0298(18) 0.0029(15) 0.0019(15) -0.0012(17)
C2 0.039(2) 0.0396(18) 0.0341(18) -0.0018(14) -0.0002(15) -0.0057(16)
C3 0.041(2) 0.048(2) 0.040(2) 0.0095(16) 0.0043(18) 0.0018(19)
C4 0.068(3) 0.040(2) 0.062(3) 0.0015(19) 0.001(2) -0.002(2)
C5 0.100(4) 0.040(2) 0.056(3) -0.0142(19) -0.006(2) -0.008(2)
C6 0.077(3) 0.055(2) 0.034(2) -0.0067(18) -0.011(2) -0.002(2)
C7 0.040(2) 0.0461(18) 0.0271(18) 0.0013(14) -0.0005(16) -0.0002(18)
C8 0.042(2) 0.044(2) 0.036(2) 0.0019(16) -0.0012(16) -0.0070(17)
C9 0.049(2) 0.050(2) 0.032(2) 0.0081(15) 0.0006(18) -0.004(2)
C10 0.040(2) 0.0421(18) 0.0309(18) 0.0024(14) -0.0023(16) 0.0046(17)
C11 0.056(3) 0.045(2) 0.0252(18) 0.0021(14) -0.0008(16) -0.0002(17)
C12 0.051(2) 0.051(2) 0.035(2) 0.0034(16) -0.0056(18) 0.005(2)
C13 0.066(3) 0.046(2) 0.0331(19) 0.0037(16) -0.0123(18) -0.006(2)
C14 0.072(3) 0.045(2) 0.0267(18) 0.0020(17) 0.0015(18) -0.011(2)
C15 0.056(3) 0.049(2) 0.037(2) -0.0052(18) 0.0069(19) -0.011(2)
C16 0.050(2) 0.045(2) 0.0314(19) -0.0016(16) 0.0042(18) 0.0006(19)
Cl1 0.0756(8) 0.0948(9) 0.0539(7) 0.0294(6) -0.0219(6) -0.0005(7)
Cl2 0.0790(8) 0.1014(8) 0.0638(7) 0.0037(6) 0.0324(7) 0.0019(8)
N1 0.072(2) 0.055(2) 0.0329(17) 0.0117(15) 0.0084(17) 0.024(2)
O1 0.0700(18) 0.0519(15) 0.0298(13) -0.0073(12) 0.0084(12) -0.0076(14)
O2 0.0616(18) 0.0409(13) 0.0375(15) -0.0004(11) 0.0000(12) 0.0000(12)

loop_
_atom_type_symbol
_atom_type_description
_atom_type_scat_dispersion_real
_atom_type_scat_dispersion_imag
_atom_type_scat_source
C C 0.0033 0.0016 'International Tables Vol C Tables 4.2.6.8 and 6.1.1.4'
H H 0.0000 0.0000 'International Tables Vol C Tables 4.2.6.8 and 6.1.1.4'
N N 0.0061 0.0033 'International Tables Vol C Tables 4.2.6.8 and 6.1.1.4'
O O 0.0106 0.0060 'International Tables Vol C Tables 4.2.6.8 and 6.1.1.4'
Br Br -0.2901 2.4595 'International Tables Vol C Tables 4.2.6.8 and 6.1.1.4'
Cl Cl 0.1484 0.1585 'International Tables Vol C Tables 4.2.6.8 and 6.1.1.4'

loop_
_geom_angle_atom_site_label_1
_geom_angle_atom_site_label_2
_geom_angle_atom_site_label_3
_geom_angle
C6 C1 C2 117.7(3)
C6 C1 C7 121.9(3)
C2 C1 C7 120.4(3)
C3 C2 C1 119.3(3)
C3 C2 H2 120.4
C1 C2 H2 120.4
C4 C3 C2 122.3(3)
C4 C3 Br1 119.1(3)
C2 C3 Br1 118.6(3)
C5 C4 C3 118.2(4)
C5 C4 H4 120.9
C3 C4 H4 120.9
C4 C5 C6 121.1(4)
C4 C5 H5 119.5
C6 C5 H5 119.5
C5 C6 C1 121.5(4)
C5 C6 H6 119.3
C1 C6 H6 119.3
C10 C7 C8 107.6(3)
C10 C7 C1 128.9(3)
C8 C7 C1 123.4(3)
O1 C8 O2 119.7(3)
O1 C8 C7 130.4(3)
O2 C8 C7 109.8(3)
O2 C9 C10 104.7(3)
O2 C9 H9A 110.8
C10 C9 H9A 110.8
O2 C9 H9B 110.8
C10 C9 H9B 110.8
H9A C9 H9B 108.9
N1 C10 C7 128.4(3)
N1 C10 C9 122.7(3)
C7 C10 C9 108.7(3)
C12 C11 C16 120.9(3)
C12 C11 N1 119.8(4)
C16 C11 N1 119.3(3)
C11 C12 C13 118.5(4)
C11 C12 H12 120.7
C13 C12 H12 120.7
C14 C13 C12 122.5(4)
C14 C13 Cl1 119.0(3)
C12 C13 Cl1 118.5(3)
C13 C14 C15 117.0(3)
C13 C14 H14 121.5
C15 C14 H14 121.5
C16 C15 C14 123.2(4)
C16 C15 Cl2 118.6(3)
C14 C15 Cl2 118.2(3)
C15 C16 C11 117.8(4)
C15 C16 H16 121.1
C11 C16 H16 121.1
C10 N1 C11 126.4(3)
C10 N1 H1 115(4)
C11 N1 H1 117(4)
C8 O2 C9 109.1(2)

loop_
_geom_bond_atom_site_label_1
_geom_bond_atom_site_label_2
_geom_bond_distance
Br1 C3 1.901(3)
C1 C6 1.386(5)
C1 C2 1.410(4)
C1 C7 1.471(4)
C2 C3 1.383(4)
C2 H2 0.9300
C3 C4 1.374(5)
C4 C5 1.369(6)
C4 H4 0.9300
C5 C6 1.378(5)
C5 H5 0.9300
C6 H6 0.9300
C7 C10 1.349(4)
C7 C8 1.448(5)
C8 O1 1.221(4)
C8 O2 1.363(4)
C9 O2 1.423(4)
C9 C10 1.505(4)
C9 H9A 0.9700
C9 H9B 0.9700
C10 N1 1.347(4)
C11 C12 1.379(5)
C11 C16 1.385(5)
C11 N1 1.414(4)
C12 C13 1.385(5)
C12 H12 0.9300
C13 C14 1.363(5)
C13 Cl1 1.741(4)
C14 C15 1.380(5)
C14 H14 0.9300
C15 C16 1.373(5)
C15 Cl2 1.749(4)
C16 H16 0.9300
N1 H1 0.70(4)

loop_
_geom_hbond_atom_site_label_D
_geom_hbond_atom_site_label_H
_geom_hbond_atom_site_label_A
_geom_hbond_distance_DH
_geom_hbond_distance_HA
_geom_hbond_distance_DA
_geom_hbond_angle_DHA
_geom_hbond_site_symmetry_A
N1 H1 O1 0.70(4) 2.32(4) 2.926(4) 147(5) 4_557
C14 H14 O1 0.93 2.34 3.232(4) 161.9 2_664
C9 H9A Cg2 0.97 2.98 3.695(5) 131.0 4_557

loop_
_geom_torsion_atom_site_label_1
_geom_torsion_atom_site_label_2
_geom_torsion_atom_site_label_3
_geom_torsion_atom_site_label_4
_geom_torsion
C6 C1 C2 C3 -0.5(6)
C7 C1 C2 C3 -179.8(4)
C1 C2 C3 C4 0.4(6)
C1 C2 C3 Br1 -179.5(2)
C2 C3 C4 C5 -0.1(7)
Br1 C3 C4 C5 179.9(3)
C3 C4 C5 C6 -0.2(7)
C4 C5 C6 C1 0.1(8)
C2 C1 C6 C5 0.2(6)
C7 C1 C6 C5 179.6(4)
C6 C1 C7 C10 -36.1(7)
C2 C1 C7 C10 143.2(4)
C6 C1 C7 C8 142.0(4)
C2 C1 C7 C8 -38.6(6)
C10 C7 C8 O1 179.3(4)
C1 C7 C8 O1 0.8(6)
C10 C7 C8 O2 0.7(4)
C1 C7 C8 O2 -177.7(4)
C8 C7 C10 N1 174.6(4)
C1 C7 C10 N1 -7.1(7)
C8 C7 C10 C9 -0.3(5)
C1 C7 C10 C9 178.1(4)
O2 C9 C10 N1 -175.4(3)
O2 C9 C10 C7 -0.2(5)
C16 C11 C12 C13 -2.1(5)
N1 C11 C12 C13 179.0(3)
C11 C12 C13 C14 3.0(5)
C11 C12 C13 Cl1 -178.8(3)
C12 C13 C14 C15 -1.4(6)
Cl1 C13 C14 C15 -179.6(3)
C13 C14 C15 C16 -1.2(6)
C13 C14 C15 Cl2 179.0(3)
C14 C15 C16 C11 2.0(6)
Cl2 C15 C16 C11 -178.2(3)
C12 C11 C16 C15 -0.3(5)
N1 C11 C16 C15 178.6(3)
C7 C10 N1 C11 174.9(4)
C9 C10 N1 C11 -10.8(7)
C12 C11 N1 C10 -47.9(6)
C16 C11 N1 C10 133.2(4)
O1 C8 O2 C9 -179.6(3)
C7 C8 O2 C9 -0.9(4)
C10 C9 O2 C8 0.7(4)
